data_1512868
loop_
_publ_author_name
'Harri Sopo'
'Jukka Sviili'
'Arto Valkonen'
'Reijo Sillanp\"a\"a'

_publ_section_title
;
 Uranyl ion complexes with aminoalcoholbis(phenolate) [O,N,O,O&#x2032;]
 donor ligands
;
_journal_issue 5
_journal_name_full Polyhedron
_journal_page_first 1223
_journal_page_last 1232
_journal_paper_doi 10.1016/j.poly.2005.08.044
_journal_volume 25
_journal_year 2006
_chemical_formula_moiety 'C42 H56 N2 O8 U'
_chemical_formula_sum 'C42 H56 N2 O8 U'
_chemical_formula_weight 954.92
_chemical_name_systematic
;
 ?
;
_space_group_IT_number 14
_symmetry_cell_setting monoclinic
_symmetry_Int_Tables_number 14
_symmetry_space_group_name_Hall '-P 2yab'
_symmetry_space_group_name_H-M 'P 1 21/a 1'
_atom_sites_solution_hydrogens geom
_atom_sites_solution_primary direct
_atom_sites_solution_secondary difmap
_audit_creation_method SHELXL-97
_cell_angle_alpha 90.00
_cell_angle_beta 99.1560(10)
_cell_angle_gamma 90.00
_cell_formula_units_Z 2
_cell_length_a 8.79500(10)
_cell_length_b 20.8201(4)
_cell_length_c 10.9669(2)
_cell_measurement_temperature 173(2)
_cell_measurement_theta_max 27.485
_cell_measurement_theta_min 1.018
_cell_volume 1982.59(6)
_computing_cell_refinement 'HKL Scalepack (Otwinowski & Minor 1997)'
_computing_data_collection 'Collect (Nonius BV, 1997-2000)'
_computing_data_reduction
;
HKL Denzo and Scalepack (Otwinowski & Minor 1997)
;
_computing_molecular_graphics 'Ortep-3 for Windows (Farrugia, 1997)'
_computing_publication_material 'WinGX publication routines (Farrugia, 1999)'
_computing_structure_refinement 'SHELXL-97 (Sheldrick, 1997)'
_computing_structure_solution 'SHELXS-97 (Sheldrick, 1997)'
_diffrn_ambient_temperature 173(2)
_diffrn_detector 'CCD plate'
_diffrn_detector_area_resol_mean 9
_diffrn_measured_fraction_theta_full 0.992
_diffrn_measured_fraction_theta_max 0.992
_diffrn_measurement_device '95mm CCD camera on \k-goniostat'
_diffrn_measurement_device_type KappaCCD
_diffrn_measurement_method '\f scans, and \w scans with \k offsets'
_diffrn_radiation_monochromator 'horizonally mounted graphite crystal'
_diffrn_radiation_probe x-ray
_diffrn_radiation_type MoK\a
_diffrn_radiation_wavelength 0.71073
_diffrn_reflns_av_R_equivalents 0.0398
_diffrn_reflns_av_sigmaI/netI 0.0604
_diffrn_reflns_limit_h_max 11
_diffrn_reflns_limit_h_min -11
_diffrn_reflns_limit_k_max 27
_diffrn_reflns_limit_k_min -24
_diffrn_reflns_limit_l_max 14
_diffrn_reflns_limit_l_min -14
_diffrn_reflns_number 7858
_diffrn_reflns_theta_full 27.48
_diffrn_reflns_theta_max 27.48
_diffrn_reflns_theta_min 2.93
_diffrn_source 'Enraf Nonius FR590'
_exptl_absorpt_coefficient_mu 4.148
_exptl_absorpt_correction_T_max 0.7889
_exptl_absorpt_correction_T_min 0.5566
_exptl_absorpt_correction_type none
_exptl_crystal_colour red
_exptl_crystal_density_diffrn 1.600
_exptl_crystal_density_method 'not measured'
_exptl_crystal_description plate
_exptl_crystal_F_000 956
_exptl_crystal_size_max 0.16
_exptl_crystal_size_mid 0.14
_exptl_crystal_size_min 0.06
_refine_diff_density_max 0.602
_refine_diff_density_min -0.566
_refine_diff_density_rms 0.115
_refine_ls_extinction_method none
_refine_ls_goodness_of_fit_ref 1.025
_refine_ls_hydrogen_treatment mixed
_refine_ls_matrix_type full
_refine_ls_number_parameters 251
_refine_ls_number_reflns 4517
_refine_ls_number_restraints 0
_refine_ls_restrained_S_all 1.025
_refine_ls_R_factor_all 0.0654
_refine_ls_R_factor_gt 0.0312
_refine_ls_shift/su_max 0.000
_refine_ls_shift/su_mean 0.000
_refine_ls_structure_factor_coef Fsqd
_refine_ls_weighting_details 'calc w=1/[\s^2^(Fo^2^)+(0.0216P)^2^+1.7004P] where P=(Fo^2^+2Fc^2^)/3'
_refine_ls_weighting_scheme calc
_refine_ls_wR_factor_gt 0.0602
_refine_ls_wR_factor_ref 0.0675
_reflns_number_gt 3001
_reflns_number_total 4517
_reflns_threshold_expression >2\s(I)
_cod_data_source_file 2006-1223_RS.txt
_cod_data_source_block uampr1_(4)
_cod_database_code 1512868

loop_
_symmetry_equiv_pos_as_xyz
'x, y, z'
'-x+1/2, y+1/2, -z'
'-x, -y, -z'
'x-1/2, -y-1/2, z'

loop_
_atom_site_label
_atom_site_type_symbol
_atom_site_fract_x
_atom_site_fract_y
_atom_site_fract_z
_atom_site_U_iso_or_equiv
_atom_site_adp_type
_atom_site_occupancy
_atom_site_symmetry_multiplicity
_atom_site_calc_flag
_atom_site_refinement_flags
U U 0.5000 0.5000 0.0000 0.01681(7) Uani 1 2 d S
O1 O 0.6790(3) 0.45609(16) 0.0351(3) 0.0260(7) Uani 1 1 d .
O2 O 0.4262(3) 0.43232(16) -0.1538(3) 0.0307(8) Uani 1 1 d .
O3 O 0.3825(3) 0.42767(15) 0.1067(3) 0.0231(7) Uani 1 1 d .
O4 O 0.2314(5) 0.1778(2) 0.0128(4) 0.0592(12) Uani 1 1 d .
H4 H 0.214(6) 0.128(3) 0.007(5) 0.071 Uiso 1 1 d .
N8 N 0.1521(4) 0.37485(18) -0.0688(3) 0.0207(8) Uani 1 1 d .
H8 H 0.243(5) 0.378(2) -0.045(4) 0.025 Uiso 1 1 d .
C1 C 0.3959(5) 0.3887(2) -0.2429(4) 0.0234(10) Uani 1 1 d .
C2 C 0.5099(5) 0.3670(2) -0.3109(4) 0.0249(10) Uani 1 1 d .
C3 C 0.4662(5) 0.3249(2) -0.4078(4) 0.0287(11) Uani 1 1 d .
H3 H 0.5425 0.3110 -0.4542 0.034 Uiso 1 1 calc R
C4 C 0.3174(5) 0.3020(2) -0.4410(4) 0.0295(11) Uani 1 1 d .
C5 C 0.2087(5) 0.3218(2) -0.3703(4) 0.0293(11) Uani 1 1 d .
H5 H 0.1067 0.3055 -0.3885 0.035 Uiso 1 1 calc R
C6 C 0.2451(5) 0.3647(2) -0.2736(4) 0.0223(10) Uani 1 1 d .
C7 C 0.1253(4) 0.3916(2) -0.2049(4) 0.0250(10) Uani 1 1 d .
H7A H 0.0231 0.3751 -0.2429 0.030 Uiso 1 1 calc R
H7B H 0.1235 0.4389 -0.2138 0.030 Uiso 1 1 calc R
C9 C 0.0655(5) 0.4218(2) 0.0003(4) 0.0240(10) Uani 1 1 d .
H9A H 0.0768 0.4655 -0.0327 0.029 Uiso 1 1 calc R
H9B H -0.0454 0.4107 -0.0155 0.029 Uiso 1 1 calc R
C10 C 0.1192(4) 0.4226(2) 0.1377(4) 0.0198(9) Uani 1 1 d .
C11 C 0.0128(4) 0.4226(2) 0.2180(4) 0.0241(10) Uani 1 1 d .
H11 H -0.0937 0.4190 0.1855 0.029 Uiso 1 1 calc R
C12 C 0.0573(4) 0.4276(2) 0.3445(4) 0.0250(10) Uani 1 1 d .
C13 C 0.2139(5) 0.4334(2) 0.3897(4) 0.0281(11) Uani 1 1 d .
H13 H 0.2460 0.4368 0.4764 0.034 Uiso 1 1 calc R
C14 C 0.3255(5) 0.4343(2) 0.3121(4) 0.0250(10) Uani 1 1 d .
C15 C 0.2774(4) 0.4286(2) 0.1846(4) 0.0203(9) Uani 1 1 d .
C16 C 0.1125(5) 0.3053(2) -0.0519(5) 0.0345(12) Uani 1 1 d .
H16A H 0.0004 0.2997 -0.0787 0.041 Uiso 1 1 calc R
H16B H 0.1659 0.2790 -0.1073 0.041 Uiso 1 1 calc R
C17 C 0.1528(7) 0.2798(3) 0.0757(5) 0.0500(15) Uani 1 1 d .
H17A H 0.0899 0.3017 0.1305 0.060 Uiso 1 1 calc R
H17B H 0.2626 0.2887 0.1072 0.060 Uiso 1 1 calc R
C18 C 0.1234(7) 0.2067(3) 0.0774(6) 0.0611(18) Uani 1 1 d .
H18A H 0.1368 0.1907 0.1634 0.073 Uiso 1 1 calc R
H18B H 0.0173 0.1967 0.0368 0.073 Uiso 1 1 calc R
C19 C 0.6743(5) 0.3902(3) -0.2796(4) 0.0365(13) Uani 1 1 d .
H19A H 0.7234 0.3701 -0.2026 0.055 Uiso 1 1 calc R
H19B H 0.6751 0.4370 -0.2694 0.055 Uiso 1 1 calc R
H19C H 0.7309 0.3787 -0.3465 0.055 Uiso 1 1 calc R
C20 C 0.2758(6) 0.2614(3) -0.5555(5) 0.0465(15) Uani 1 1 d .
H20A H 0.2879 0.2159 -0.5334 0.070 Uiso 1 1 calc R
H20B H 0.3438 0.2722 -0.6151 0.070 Uiso 1 1 calc R
H20C H 0.1686 0.2698 -0.5923 0.070 Uiso 1 1 calc R
C21 C -0.0614(5) 0.4252(3) 0.4301(4) 0.0393(14) Uani 1 1 d .
H21A H -0.1394 0.4585 0.4062 0.059 Uiso 1 1 calc R
H21B H -0.0110 0.4328 0.5152 0.059 Uiso 1 1 calc R
H21C H -0.1109 0.3829 0.4245 0.059 Uiso 1 1 calc R
C22 C 0.4956(4) 0.4393(3) 0.3605(4) 0.0331(12) Uani 1 1 d .
H22A H 0.5114 0.4418 0.4509 0.050 Uiso 1 1 calc R
H22B H 0.5371 0.4781 0.3271 0.050 Uiso 1 1 calc R
H22C H 0.5486 0.4014 0.3350 0.050 Uiso 1 1 calc R

loop_
_atom_site_aniso_label
_atom_site_aniso_U_11
_atom_site_aniso_U_22
_atom_site_aniso_U_33
_atom_site_aniso_U_23
_atom_site_aniso_U_13
_atom_site_aniso_U_12
U 0.01395(10) 0.01518(11) 0.02146(11) -0.00121(15) 0.00330(7) -0.00128(13)
O1 0.0189(14) 0.0243(19) 0.0353(19) 0.0036(15) 0.0051(13) 0.0047(13)
O2 0.0344(17) 0.037(2) 0.0223(17) -0.0101(16) 0.0080(13) -0.0122(15)
O3 0.0200(14) 0.0279(19) 0.0235(16) 0.0045(14) 0.0097(12) -0.0008(13)
O4 0.069(3) 0.033(3) 0.081(3) 0.002(2) 0.027(2) 0.004(2)
N8 0.0198(17) 0.019(2) 0.024(2) -0.0031(17) 0.0030(15) -0.0015(16)
C1 0.029(2) 0.022(3) 0.019(2) 0.002(2) 0.0036(18) -0.0002(19)
C2 0.027(2) 0.027(3) 0.021(2) 0.004(2) 0.0062(18) 0.000(2)
C3 0.031(2) 0.024(3) 0.034(3) -0.003(2) 0.015(2) 0.002(2)
C4 0.042(3) 0.025(3) 0.024(3) -0.008(2) 0.013(2) -0.011(2)
C5 0.029(2) 0.028(3) 0.031(3) -0.005(2) 0.0054(19) -0.007(2)
C6 0.027(2) 0.016(2) 0.024(2) 0.000(2) 0.0055(18) -0.0012(18)
C7 0.020(2) 0.029(3) 0.025(3) -0.001(2) 0.0036(17) 0.0055(19)
C9 0.0189(19) 0.026(3) 0.029(3) -0.003(2) 0.0083(17) 0.0051(19)
C10 0.021(2) 0.014(2) 0.024(2) -0.0009(19) 0.0041(17) -0.0001(17)
C11 0.018(2) 0.027(3) 0.027(3) -0.001(2) 0.0018(17) -0.0002(19)
C12 0.023(2) 0.025(3) 0.029(3) -0.002(2) 0.0120(18) 0.0013(19)
C13 0.031(2) 0.034(3) 0.020(2) 0.000(2) 0.0075(18) -0.003(2)
C14 0.025(2) 0.026(3) 0.024(2) 0.001(2) 0.0036(18) -0.0015(19)
C15 0.019(2) 0.015(2) 0.028(2) 0.000(2) 0.0063(17) -0.0027(17)
C16 0.035(3) 0.026(3) 0.044(3) -0.004(3) 0.008(2) -0.002(2)
C17 0.075(4) 0.030(3) 0.052(4) 0.002(3) 0.033(3) 0.005(3)
C18 0.093(5) 0.017(3) 0.085(5) 0.001(3) 0.050(4) 0.006(3)
C19 0.026(2) 0.051(4) 0.032(3) -0.005(3) 0.003(2) -0.003(2)
C20 0.058(3) 0.041(4) 0.046(3) -0.022(3) 0.026(3) -0.021(3)
C21 0.032(2) 0.058(4) 0.031(3) -0.005(3) 0.015(2) -0.005(2)
C22 0.022(2) 0.048(4) 0.028(3) 0.005(2) 0.0012(19) -0.005(2)

loop_
_atom_type_symbol
_atom_type_description
_atom_type_scat_dispersion_real
_atom_type_scat_dispersion_imag
_atom_type_scat_source
C C 0.0033 0.0016 'International Tables Vol C Tables 4.2.6.8 and 6.1.1.4'
H H 0.0000 0.0000 'International Tables Vol C Tables 4.2.6.8 and 6.1.1.4'
N N 0.0061 0.0033 'International Tables Vol C Tables 4.2.6.8 and 6.1.1.4'
O O 0.0106 0.0060 'International Tables Vol C Tables 4.2.6.8 and 6.1.1.4'
U U -9.6767 9.6646 'International Tables Vol C Tables 4.2.6.8 and 6.1.1.4'

loop_
_geom_angle_atom_site_label_1
_geom_angle_atom_site_label_2
_geom_angle_atom_site_label_3
_geom_angle
_geom_angle_site_symmetry_1
_geom_angle_site_symmetry_3
_geom_angle_publ_flag
O1 U O1 180.00(18) 3_665 . ?
O1 U O2 91.12(13) 3_665 . ?
O1 U O2 88.88(13) . . y
O1 U O2 88.88(13) 3_665 3_665 ?
O1 U O2 91.12(13) . 3_665 y
O2 U O2 180.00(14) . 3_665 ?
O1 U O3 90.40(12) 3_665 3_665 ?
O1 U O3 89.60(12) . 3_665 y
O2 U O3 97.62(11) . 3_665 y
O2 U O3 82.38(11) 3_665 3_665 ?
O1 U O3 89.60(12) 3_665 . ?
O1 U O3 90.40(12) . . y
O2 U O3 82.38(11) . . y
O2 U O3 97.62(11) 3_665 . ?
O3 U O3 180.0 3_665 . ?
C1 O2 U 174.0(3) . . y
C15 O3 U 137.1(3) . . y
C18 O4 H4 111(3) . . ?
C16 N8 C7 109.9(4) . . ?
C16 N8 C9 114.4(3) . . ?
C7 N8 C9 109.4(3) . . ?
C16 N8 H8 106(3) . . ?
C7 N8 H8 107(3) . . ?
C9 N8 H8 110(3) . . ?
O2 C1 C6 119.3(4) . . ?
O2 C1 C2 122.0(4) . . ?
C6 C1 C2 118.7(4) . . ?
C3 C2 C1 118.3(4) . . ?
C3 C2 C19 121.1(4) . . ?
C1 C2 C19 120.6(4) . . ?
C2 C3 C4 123.7(4) . . ?
C2 C3 H3 118.2 . . ?
C4 C3 H3 118.2 . . ?
C5 C4 C3 117.2(4) . . ?
C5 C4 C20 122.3(4) . . ?
C3 C4 C20 120.3(4) . . ?
C6 C5 C4 121.6(4) . . ?
C6 C5 H5 119.2 . . ?
C4 C5 H5 119.2 . . ?
C5 C6 C1 120.4(4) . . ?
C5 C6 C7 122.0(4) . . ?
C1 C6 C7 117.4(4) . . ?
C6 C7 N8 113.4(3) . . ?
C6 C7 H7A 108.9 . . ?
N8 C7 H7A 108.9 . . ?
C6 C7 H7B 108.9 . . ?
N8 C7 H7B 108.9 . . ?
H7A C7 H7B 107.7 . . ?
C10 C9 N8 113.9(3) . . ?
C10 C9 H9A 108.8 . . ?
N8 C9 H9A 108.8 . . ?
C10 C9 H9B 108.8 . . ?
N8 C9 H9B 108.8 . . ?
H9A C9 H9B 107.7 . . ?
C11 C10 C15 119.7(4) . . ?
C11 C10 C9 120.0(4) . . ?
C15 C10 C9 120.0(4) . . ?
C10 C11 C12 121.7(4) . . ?
C10 C11 H11 119.1 . . ?
C12 C11 H11 119.1 . . ?
C11 C12 C13 118.0(4) . . ?
C11 C12 C21 120.4(4) . . ?
C13 C12 C21 121.5(4) . . ?
C12 C13 C14 122.3(4) . . ?
C12 C13 H13 118.9 . . ?
C14 C13 H13 118.9 . . ?
C13 C14 C15 118.5(4) . . ?
C13 C14 C22 122.6(4) . . ?
C15 C14 C22 118.9(4) . . ?
O3 C15 C14 120.2(3) . . ?
O3 C15 C10 120.1(4) . . ?
C14 C15 C10 119.7(4) . . ?
C17 C16 N8 115.7(4) . . ?
C17 C16 H16A 108.4 . . ?
N8 C16 H16A 108.4 . . ?
C17 C16 H16B 108.4 . . ?
N8 C16 H16B 108.4 . . ?
H16A C16 H16B 107.4 . . ?
C16 C17 C18 110.3(5) . . ?
C16 C17 H17A 109.6 . . ?
C18 C17 H17A 109.6 . . ?
C16 C17 H17B 109.6 . . ?
C18 C17 H17B 109.6 . . ?
H17A C17 H17B 108.1 . . ?
O4 C18 C17 106.7(5) . . ?
O4 C18 H18A 110.4 . . ?
C17 C18 H18A 110.4 . . ?
O4 C18 H18B 110.4 . . ?
C17 C18 H18B 110.4 . . ?
H18A C18 H18B 108.6 . . ?
C2 C19 H19A 109.5 . . ?
C2 C19 H19B 109.5 . . ?
H19A C19 H19B 109.5 . . ?
C2 C19 H19C 109.5 . . ?
H19A C19 H19C 109.5 . . ?
H19B C19 H19C 109.5 . . ?
C4 C20 H20A 109.5 . . ?
C4 C20 H20B 109.5 . . ?
H20A C20 H20B 109.5 . . ?
C4 C20 H20C 109.5 . . ?
H20A C20 H20C 109.5 . . ?
H20B C20 H20C 109.5 . . ?
C12 C21 H21A 109.5 . . ?
C12 C21 H21B 109.5 . . ?
H21A C21 H21B 109.5 . . ?
C12 C21 H21C 109.5 . . ?
H21A C21 H21C 109.5 . . ?
H21B C21 H21C 109.5 . . ?
C14 C22 H22A 109.5 . . ?
C14 C22 H22B 109.5 . . ?
H22A C22 H22B 109.5 . . ?
C14 C22 H22C 109.5 . . ?
H22A C22 H22C 109.5 . . ?
H22B C22 H22C 109.5 . . ?

loop_
_geom_bond_atom_site_label_1
_geom_bond_atom_site_label_2
_geom_bond_distance
_geom_bond_site_symmetry_2
_geom_bond_publ_flag
U O1 1.808(3) 3_665 ?
U O1 1.808(3) . y
U O2 2.214(3) . y
U O2 2.214(3) 3_665 ?
U O3 2.256(3) 3_665 ?
U O3 2.256(3) . y
O2 C1 1.330(5) . y
O3 C15 1.355(5) . y
O4 C18 1.406(6) . y
O4 H4 1.06(6) . ?
N8 C16 1.508(6) . ?
N8 C7 1.515(5) . ?
N8 C9 1.515(5) . ?
N8 H8 0.81(4) . ?
C1 C6 1.406(6) . ?
C1 C2 1.416(6) . ?
C2 C3 1.383(6) . ?
C2 C19 1.512(6) . ?
C3 C4 1.386(6) . ?
C3 H3 0.9500 . ?
C4 C5 1.386(6) . ?
C4 C20 1.510(6) . ?
C5 C6 1.385(6) . ?
C5 H5 0.9500 . ?
C6 C7 1.498(6) . ?
C7 H7A 0.9900 . ?
C7 H7B 0.9900 . ?
C9 C10 1.505(6) . ?
C9 H9A 0.9900 . ?
C9 H9B 0.9900 . ?
C10 C11 1.383(6) . ?
C10 C15 1.410(5) . ?
C11 C12 1.384(6) . ?
C11 H11 0.9500 . ?
C12 C13 1.392(6) . ?
C12 C21 1.513(5) . ?
C13 C14 1.398(6) . ?
C13 H13 0.9500 . ?
C14 C15 1.400(6) . ?
C14 C22 1.509(5) . ?
C16 C17 1.486(7) . ?
C16 H16A 0.9900 . ?
C16 H16B 0.9900 . ?
C17 C18 1.545(7) . ?
C17 H17A 0.9900 . ?
C17 H17B 0.9900 . ?
C18 H18A 0.9900 . ?
C18 H18B 0.9900 . ?
C19 H19A 0.9800 . ?
C19 H19B 0.9800 . ?
C19 H19C 0.9800 . ?
C20 H20A 0.9800 . ?
C20 H20B 0.9800 . ?
C20 H20C 0.9800 . ?
C21 H21A 0.9800 . ?
C21 H21B 0.9800 . ?
C21 H21C 0.9800 . ?
C22 H22A 0.9800 . ?
C22 H22B 0.9800 . ?
C22 H22C 0.9800 . ?

loop_
_geom_hbond_atom_site_label_D
_geom_hbond_atom_site_label_H
_geom_hbond_atom_site_label_A
_geom_hbond_distance_DH
_geom_hbond_distance_HA
_geom_hbond_distance_DA
_geom_hbond_angle_DHA
_geom_hbond_site_symmetry_A
O4 H4 O1 1.06(6) 1.80(6) 2.843(5) 166(5) 4_565
N8 H8 O3 0.81(4) 2.17(4) 2.789(4) 134(4) .

loop_
_geom_torsion_atom_site_label_1
_geom_torsion_atom_site_label_2
_geom_torsion_atom_site_label_3
_geom_torsion_atom_site_label_4
_geom_torsion
_geom_torsion_site_symmetry_1
O1 U O2 C1 179(100) 3_665
O1 U O2 C1 -1(3) .
O2 U O2 C1 98(100) 3_665
O3 U O2 C1 89(3) 3_665
O3 U O2 C1 -91(3) .
O1 U O3 C15 -39.4(4) 3_665
O1 U O3 C15 140.6(4) .
O2 U O3 C15 -130.6(4) .
O2 U O3 C15 49.4(4) 3_665
O3 U O3 C15 75(100) 3_665
U O2 C1 C6 143(3) .
U O2 C1 C2 -39(3) .
O2 C1 C2 C3 -175.5(4) .
C6 C1 C2 C3 2.4(7) .
O2 C1 C2 C19 3.4(7) .
C6 C1 C2 C19 -178.7(4) .
C1 C2 C3 C4 -1.0(7) .
C19 C2 C3 C4 -179.9(5) .
C2 C3 C4 C5 -1.5(7) .
C2 C3 C4 C20 174.0(5) .
C3 C4 C5 C6 2.6(7) .
C20 C4 C5 C6 -172.8(5) .
C4 C5 C6 C1 -1.3(7) .
C4 C5 C6 C7 173.6(4) .
O2 C1 C6 C5 176.6(4) .
C2 C1 C6 C5 -1.3(6) .
O2 C1 C6 C7 1.5(6) .
C2 C1 C6 C7 -176.4(4) .
C5 C6 C7 N8 118.9(5) .
C1 C6 C7 N8 -66.1(5) .
C16 N8 C7 C6 -74.1(4) .
C9 N8 C7 C6 159.5(4) .
C16 N8 C9 C10 73.4(5) .
C7 N8 C9 C10 -162.9(4) .
N8 C9 C10 C11 -135.2(4) .
N8 C9 C10 C15 50.0(6) .
C15 C10 C11 C12 -0.8(7) .
C9 C10 C11 C12 -175.6(4) .
C10 C11 C12 C13 0.6(7) .
C10 C11 C12 C21 -177.9(5) .
C11 C12 C13 C14 0.1(7) .
C21 C12 C13 C14 178.6(5) .
C12 C13 C14 C15 -0.5(7) .
C12 C13 C14 C22 -178.9(5) .
U O3 C15 C14 -90.4(5) .
U O3 C15 C10 90.9(5) .
C13 C14 C15 O3 -178.4(4) .
C22 C14 C15 O3 0.1(7) .
C13 C14 C15 C10 0.4(7) .
C22 C14 C15 C10 178.8(4) .
C11 C10 C15 O3 179.0(4) .
C9 C10 C15 O3 -6.2(6) .
C11 C10 C15 C14 0.3(7) .
C9 C10 C15 C14 175.1(4) .
C7 N8 C16 C17 172.2(4) .
C9 N8 C16 C17 -64.2(5) .
N8 C16 C17 C18 -173.6(4) .
C16 C17 C18 O4 67.6(6) .
